data_1542153
loop_
_publ_author_name
'Nord, A.G.'

_publ_section_title
;
 The structure of cobalt(II) tetrametaphosphate, Co2 P4 O12
;
_journal_name_full 'Crystal Structure Communications'
_journal_page_first 1467
_journal_page_last 1474
_journal_volume 11
_journal_year 1982
_chemical_formula_sum 'Co2 O12 P4'
_chemical_name_systematic 'Co2 (P4 O12)'
_space_group_IT_number 15
_symmetry_space_group_name_Hall '-C 2yc'
_symmetry_space_group_name_H-M 'C 1 2/c 1'
_cell_angle_alpha 90
_cell_angle_beta 118.72
_cell_angle_gamma 90
_cell_formula_units_Z 4
_cell_length_a 11.809
_cell_length_b 8.297
_cell_length_c 9.923
_cell_volume 852.641
_citation_journal_id_ASTM CSCMCS
_cod_data_source_file Nord_CSCMCS_1982_1388.cif
_cod_data_source_block Co2O12P4
_cod_original_cell_volume 852.6409
_cod_database_code 1542153

loop_
_symmetry_equiv_pos_as_xyz
x,y,z
-x,y,-z+1/2
-x,-y,-z
x,-y,z-1/2
x+1/2,y+1/2,z
-x+1/2,y+1/2,-z+1/2
-x+1/2,-y+1/2,-z
x+1/2,-y+1/2,z-1/2

loop_
_atom_site_label
_atom_site_type_symbol
_atom_site_fract_x
_atom_site_fract_y
_atom_site_fract_z
_atom_site_occupancy
_atom_site_U_iso_or_equiv
O4 O-2 0.143 0.36 0.06 1 0.0
O3 O-2 0.075 0.614 0.158 1 0.0
O6 O-2 0.038 0.122 -0.093 1 0.0
O5 O-2 -0.053 0.243 0.083 1 0.0
P1 P+5 0.006 0.263 -0.025 1 0.0
O2 O-2 0.297 0.579 0.18 1 0.0
Co1 Co+2 0 0.055 0.25 1 0.0
P2 P+5 0.196 0.498 0.199 1 0.0
O1 O-2 0.227 0.422 0.343 1 0.0
Co2 Co+2 0.25 0.25 0.5 1 0.0
